data_7154399
loop_
_publ_author_name
'Hsu, Che-Sheng'
'Chou, Ho-Hsuan'
'Fang, Jim-Min'

_publ_section_title
;
 A short synthesis of (+-)-antroquinonol in an unusual scaffold of
 4-hydroxy-2-cyclohexenone.
;
_journal_issue 19
_journal_name_full 'Organic &amp; biomolecular chemistry'
_journal_page_first 5510
_journal_page_last 5519
_journal_paper_doi 10.1039/c5ob00411j
_journal_volume 13
_journal_year 2015
_chemical_formula_sum 'C16 H20 O4'
_chemical_formula_weight 276.32
_chemical_name_systematic
; 
 ? 
;
_space_group_IT_number 2
_symmetry_cell_setting triclinic
_symmetry_space_group_name_Hall '-P 1'
_symmetry_space_group_name_H-M 'P -1'
_atom_sites_solution_hydrogens geom
_atom_sites_solution_primary direct
_atom_sites_solution_secondary difmap
_audit_creation_method SHELXL-97
_audit_update_record
;
2014-11-27 deposited with the CCDC.
2015-04-02 downloaded from the CCDC.
;
_cell_angle_alpha 73.977(7)
_cell_angle_beta 81.811(6)
_cell_angle_gamma 78.873(7)
_cell_formula_units_Z 2
_cell_length_a 6.9852(5)
_cell_length_b 8.4612(7)
_cell_length_c 13.1167(9)
_cell_measurement_reflns_used 1817
_cell_measurement_temperature 295(2)
_cell_measurement_theta_max 74.3710
_cell_measurement_theta_min 5.5140
_cell_volume 727.84(10)
_computing_cell_refinement
; 
CrysAlisPro, Agilent Technologies, 
Version 1.171.36.28 (release 01-02-2013 CrysAlis171 .NET) 
(compiled Feb  1 2013,16:14:44) 
Empirical absorption correction using spherical harmonics, 
 implemented in SCALE3 ABSPACK scaling algorithm. 
;
_computing_data_collection
; 
CrysAlisPro, Agilent Technologies, 
Version 1.171.36.28 (release 01-02-2013 CrysAlis171 .NET) 
(compiled Feb  1 2013,16:14:44) 
Empirical absorption correction using spherical harmonics, 
 implemented in SCALE3 ABSPACK scaling algorithm. 
;
_computing_data_reduction
; 
CrysAlisPro, Agilent Technologies, 
Version 1.171.36.28 (release 01-02-2013 CrysAlis171 .NET) 
(compiled Feb  1 2013,16:14:44) 
Empirical absorption correction using spherical harmonics, 
 implemented in SCALE3 ABSPACK scaling algorithm. 
;
_computing_molecular_graphics SHELXTL
_computing_publication_material SHELXTL
_computing_structure_refinement 'SHELXL-97 (Sheldrick, 1997)'
_computing_structure_solution 'SHELXS-97 (Sheldrick, 1990)'
_diffrn_ambient_temperature 295(2)
_diffrn_measured_fraction_theta_full 0.997
_diffrn_measured_fraction_theta_max 0.997
_diffrn_measurement_device_type 'Oxford Diffraction Gemini A'
_diffrn_measurement_method CCD
_diffrn_radiation_monochromator graphite
_diffrn_radiation_source 'fine-focus sealed tube'
_diffrn_radiation_type CuK\a
_diffrn_radiation_wavelength 1.54178
_diffrn_reflns_av_R_equivalents 0.0228
_diffrn_reflns_av_sigmaI/netI 0.0305
_diffrn_reflns_limit_h_max 8
_diffrn_reflns_limit_h_min -7
_diffrn_reflns_limit_k_max 10
_diffrn_reflns_limit_k_min -9
_diffrn_reflns_limit_l_max 15
_diffrn_reflns_limit_l_min -15
_diffrn_reflns_number 4603
_diffrn_reflns_theta_full 68.00
_diffrn_reflns_theta_max 68.00
_diffrn_reflns_theta_min 3.52
_exptl_absorpt_coefficient_mu 0.733
_exptl_absorpt_correction_T_max 1.00000
_exptl_absorpt_correction_T_min 0.92347
_exptl_absorpt_correction_type multi-scan
_exptl_absorpt_process_details
; 
CrysAlisPro, Agilent Technologies, 
Version 1.171.36.28 (release 01-02-2013 CrysAlis171 .NET) 
(compiled Feb  1 2013,16:14:44) 
Empirical absorption correction using spherical harmonics, 
 implemented in SCALE3 ABSPACK scaling algorithm. 
;
_exptl_crystal_density_diffrn 1.261
_exptl_crystal_density_method 'not measured'
_exptl_crystal_F_000 296
_exptl_crystal_size_max 0.25
_exptl_crystal_size_mid 0.20
_exptl_crystal_size_min 0.15
_refine_diff_density_max 0.210
_refine_diff_density_min -0.214
_refine_diff_density_rms 0.037
_refine_ls_extinction_method none
_refine_ls_goodness_of_fit_ref 1.024
_refine_ls_hydrogen_treatment mixed
_refine_ls_matrix_type full
_refine_ls_number_parameters 181
_refine_ls_number_reflns 2643
_refine_ls_number_restraints 0
_refine_ls_restrained_S_all 1.024
_refine_ls_R_factor_all 0.0614
_refine_ls_R_factor_gt 0.0455
_refine_ls_shift/su_max 0.008
_refine_ls_shift/su_mean 0.001
_refine_ls_structure_factor_coef Fsqd
_refine_ls_weighting_details 'calc w=1/[\s^2^(Fo^2^)+(0.0698P)^2^+0.1055P] where P=(Fo^2^+2Fc^2^)/3'
_refine_ls_weighting_scheme calc
_refine_ls_wR_factor_gt 0.1217
_refine_ls_wR_factor_ref 0.1361
_reflns_number_gt 2010
_reflns_number_total 2643
_reflns_threshold_expression >2sigma(I)
_cod_data_source_file c5ob00411j2.cif
_cod_data_source_block ic16473
_cod_depositor_comments
;
The following automatic conversions were performed:

'_symmetry_cell_setting' value 'Triclinic' changed to 'triclinic'
according to
/usr/data/users/saulius/crontab/automatic-downloads/rss-feeds/RSC/lib/dictionaries/cif_core.dic
dictionary named 'cif_core.dic' version 2.4.2 from 2011-04-26.

Automatic conversion script
Id: cif_fix_values 3143 2015-03-26 13:38:13Z robertas 

 Adding full bibliography for 7154396--7154401.cif.
;
_cod_original_cell_volume 727.84(9)
_cod_original_sg_symbol_H-M P-1
_cod_database_code 7154399

loop_
_symmetry_equiv_pos_as_xyz
'x, y, z'
'-x, -y, -z'

loop_
_atom_site_label
_atom_site_type_symbol
_atom_site_fract_x
_atom_site_fract_y
_atom_site_fract_z
_atom_site_U_iso_or_equiv
_atom_site_adp_type
_atom_site_occupancy
_atom_site_symmetry_multiplicity
_atom_site_calc_flag
_atom_site_refinement_flags
O1 O -0.25997(17) 0.14551(19) 0.90531(10) 0.0521(4) Uani 1 1 d .
H1A H -0.3515 0.1035 0.8975 0.078 Uiso 1 1 calc R
O2 O -0.0696(2) 0.44969(17) 0.82660(12) 0.0564(4) Uani 1 1 d .
O3 O 0.30687(18) 0.32728(17) 0.85836(10) 0.0479(4) Uani 1 1 d .
O4 O 0.44387(18) 0.00612(18) 0.85295(12) 0.0523(4) Uani 1 1 d .
C1 C -0.1417(2) 0.1847(2) 0.80684(14) 0.0395(4) Uani 1 1 d .
H1B H -0.2253 0.2515 0.7512 0.047 Uiso 1 1 calc R
C2 C -0.0036(3) 0.2900(2) 0.82372(14) 0.0391(4) Uani 1 1 d .
C3 C 0.1837(2) 0.2282(2) 0.84304(14) 0.0389(4) Uani 1 1 d .
C4 C 0.2681(2) 0.0548(2) 0.84703(13) 0.0393(4) Uani 1 1 d .
C5 C 0.1275(3) -0.0615(2) 0.84802(15) 0.0420(4) Uani 1 1 d .
H5A H 0.0621 -0.0873 0.9205 0.050 Uiso 1 1 calc R
C6 C -0.0347(2) 0.0282(2) 0.77450(14) 0.0404(4) Uani 1 1 d .
H6A H -0.1303 -0.0472 0.7855 0.048 Uiso 1 1 calc R
C7 C 0.0438(3) 0.0641(3) 0.65600(15) 0.0483(5) Uani 1 1 d .
H7A H 0.1499 0.1277 0.6452 0.058 Uiso 1 1 calc R
H7B H 0.0982 -0.0411 0.6390 0.058 Uiso 1 1 calc R
C8 C -0.1058(3) 0.1581(3) 0.57895(15) 0.0464(5) Uani 1 1 d .
C9 C -0.2848(3) 0.1092(4) 0.58359(18) 0.0666(6) Uani 1 1 d .
H9A H -0.3153 0.0147 0.6348 0.080 Uiso 1 1 calc R
C10 C -0.4200(4) 0.2002(5) 0.5122(2) 0.0839(9) Uani 1 1 d .
H10A H -0.5407 0.1665 0.5166 0.101 Uiso 1 1 calc R
C11 C -0.3772(4) 0.3386(4) 0.4356(2) 0.0837(9) Uani 1 1 d .
H11A H -0.4687 0.3999 0.3886 0.100 Uiso 1 1 calc R
C12 C -0.2003(5) 0.3855(4) 0.4290(2) 0.0869(9) Uani 1 1 d .
H12A H -0.1689 0.4782 0.3763 0.104 Uiso 1 1 calc R
C13 C -0.0662(4) 0.2963(3) 0.50026(19) 0.0676(6) Uani 1 1 d .
H13A H 0.0543 0.3307 0.4948 0.081 Uiso 1 1 calc R
C14 C -0.2523(3) 0.5338(3) 0.7874(2) 0.0684(7) Uani 1 1 d .
H14A H -0.2766 0.6454 0.7957 0.103 Uiso 1 1 calc R
H14B H -0.3555 0.4754 0.8267 0.103 Uiso 1 1 calc R
H14C H -0.2477 0.5373 0.7133 0.103 Uiso 1 1 calc R
C15 C 0.2938(3) 0.3327(3) 0.96712(17) 0.0544(5) Uani 1 1 d .
H15A H 0.3814 0.4029 0.9742 0.082 Uiso 1 1 calc R
H15B H 0.3293 0.2223 1.0111 0.082 Uiso 1 1 calc R
H15C H 0.1619 0.3768 0.9891 0.082 Uiso 1 1 calc R
C16 C 0.2341(3) -0.2268(3) 0.8292(2) 0.0639(6) Uani 1 1 d .
H16A H 0.3319 -0.2738 0.8785 0.096 Uiso 1 1 calc R
H16B H 0.2957 -0.2091 0.7576 0.096 Uiso 1 1 calc R
H16C H 0.1420 -0.3019 0.8396 0.096 Uiso 1 1 calc R

loop_
_atom_site_aniso_label
_atom_site_aniso_U_11
_atom_site_aniso_U_22
_atom_site_aniso_U_33
_atom_site_aniso_U_23
_atom_site_aniso_U_13
_atom_site_aniso_U_12
O1 0.0331(7) 0.0822(10) 0.0471(8) -0.0220(7) 0.0004(5) -0.0190(6)
O2 0.0456(8) 0.0485(8) 0.0783(10) -0.0205(7) -0.0197(7) 0.0010(6)
O3 0.0400(7) 0.0544(8) 0.0546(8) -0.0125(6) -0.0088(6) -0.0196(6)
O4 0.0300(7) 0.0575(9) 0.0680(9) -0.0123(7) -0.0125(6) -0.0038(6)
C1 0.0284(8) 0.0525(11) 0.0391(9) -0.0116(8) -0.0103(7) -0.0055(7)
C2 0.0358(9) 0.0440(10) 0.0375(9) -0.0098(8) -0.0054(7) -0.0058(7)
C3 0.0322(9) 0.0455(10) 0.0408(9) -0.0091(8) -0.0060(7) -0.0118(7)
C4 0.0304(9) 0.0495(10) 0.0367(9) -0.0060(8) -0.0088(7) -0.0062(7)
C5 0.0363(9) 0.0460(10) 0.0437(10) -0.0077(8) -0.0086(7) -0.0081(8)
C6 0.0328(9) 0.0489(10) 0.0428(10) -0.0112(8) -0.0090(7) -0.0115(8)
C7 0.0365(10) 0.0643(13) 0.0446(10) -0.0162(9) -0.0063(8) -0.0042(9)
C8 0.0445(10) 0.0583(12) 0.0391(10) -0.0199(9) -0.0042(8) -0.0033(9)
C9 0.0548(13) 0.0958(19) 0.0527(13) -0.0165(12) -0.0124(10) -0.0188(12)
C10 0.0491(13) 0.140(3) 0.0706(17) -0.0397(19) -0.0167(12) -0.0084(15)
C11 0.0772(18) 0.109(2) 0.0591(16) -0.0253(16) -0.0282(13) 0.0209(16)
C12 0.100(2) 0.0804(19) 0.0670(17) 0.0005(14) -0.0224(15) 0.0008(16)
C13 0.0687(15) 0.0710(15) 0.0598(14) -0.0076(12) -0.0103(11) -0.0140(12)
C14 0.0504(13) 0.0574(13) 0.0938(18) -0.0186(13) -0.0202(12) 0.0088(10)
C15 0.0540(12) 0.0567(12) 0.0593(13) -0.0181(10) -0.0164(9) -0.0124(10)
C16 0.0639(14) 0.0491(12) 0.0825(17) -0.0159(11) -0.0290(12) -0.0034(10)

loop_
_atom_type_symbol
_atom_type_description
_atom_type_scat_dispersion_real
_atom_type_scat_dispersion_imag
_atom_type_scat_source
C C 0.0181 0.0091 'International Tables Vol C Tables 4.2.6.8 and 6.1.1.4'
H H 0.0000 0.0000 'International Tables Vol C Tables 4.2.6.8 and 6.1.1.4'
O O 0.0492 0.0322 'International Tables Vol C Tables 4.2.6.8 and 6.1.1.4'

loop_
_geom_angle_atom_site_label_1
_geom_angle_atom_site_label_2
_geom_angle_atom_site_label_3
_geom_angle
C2 O2 C14 120.49(16)
C3 O3 C15 112.18(14)
O1 C1 C2 105.17(13)
O1 C1 C6 111.84(15)
C2 C1 C6 112.78(14)
C3 C2 O2 117.33(16)
C3 C2 C1 122.39(16)
O2 C2 C1 120.14(15)
C2 C3 O3 121.20(17)
C2 C3 C4 122.10(16)
O3 C3 C4 116.70(15)
O4 C4 C3 120.84(16)
O4 C4 C5 122.12(17)
C3 C4 C5 117.00(15)
C4 C5 C16 112.04(16)
C4 C5 C6 110.68(15)
C16 C5 C6 115.16(16)
C1 C6 C5 110.28(14)
C1 C6 C7 112.62(16)
C5 C6 C7 112.12(15)
C8 C7 C6 115.17(15)
C13 C8 C9 117.4(2)
C13 C8 C7 120.45(19)
C9 C8 C7 122.1(2)
C8 C9 C10 120.5(3)
C11 C10 C9 120.6(3)
C12 C11 C10 119.3(2)
C11 C12 C13 120.3(3)
C8 C13 C12 121.9(3)

loop_
_geom_bond_atom_site_label_1
_geom_bond_atom_site_label_2
_geom_bond_distance
O1 C1 1.424(2)
O2 C2 1.350(2)
O2 C14 1.426(2)
O3 C3 1.380(2)
O3 C15 1.429(2)
O4 C4 1.224(2)
C1 C2 1.508(2)
C1 C6 1.527(3)
C2 C3 1.344(2)
C3 C4 1.461(3)
C4 C5 1.515(2)
C5 C16 1.520(3)
C5 C6 1.538(2)
C6 C7 1.539(3)
C7 C8 1.511(3)
C8 C13 1.373(3)
C8 C9 1.379(3)
C9 C10 1.391(3)
C10 C11 1.368(4)
C11 C12 1.354(4)
C12 C13 1.381(4)
